data_7233072
loop_
_publ_author_name
'Paul, Mathias'
'Peckelsen, Katrin'
'Thomulka, Thomas'
'Neudoerfl, Joerg'
'Martens, Jonathan'
'Berden, Giel'
'Oomens, Jos'
'Berkessel, Albrecht'
'Meijer, Anthony J. H. M.'
'Sch\"afer, Mathias'

_publ_section_title
;
 Hydrogen Tunneling Avoided: Enol-Formation From a Charge-tagged Phenyl
 Pyruvic Acid Derivative Evidenced by Tandem-MS, IR Ion Spectroscopy and
 Theory
;
_journal_name_full 'Physical Chemistry Chemical Physics'
_journal_paper_doi 10.1039/C9CP02316J
_journal_year 2019
_chemical_formula_moiety 'C11 H13 N O3, C9 H11 N O'
_chemical_formula_sum 'C20 H24 N2 O4'
_chemical_formula_weight 356.41
_space_group_crystal_system triclinic
_space_group_IT_number 2
_space_group_name_Hall '-P 1'
_space_group_name_H-M_alt 'P -1'
_symmetry_space_group_name_Hall '-P 1'
_symmetry_space_group_name_H-M 'P -1'
_atom_sites_solution_hydrogens mixed
_audit_creation_method SHELXL-2014/7
_audit_update_record
;
2019-06-14 deposited with the CCDC.    2019-07-10 downloaded from the CCDC.
;
_cell_angle_alpha 78.7640(10)
_cell_angle_beta 75.9780(10)
_cell_angle_gamma 67.1630(10)
_cell_formula_units_Z 2
_cell_length_a 8.6578(3)
_cell_length_b 10.0035(4)
_cell_length_c 11.6371(4)
_cell_measurement_reflns_used 13387
_cell_measurement_temperature 100(2)
_cell_measurement_theta_max 72.152
_cell_measurement_theta_min 3.940
_cell_volume 895.44(6)
_computing_cell_refinement 'Bruker APEX 3'
_computing_data_collection 'Bruker APEX 3'
_computing_data_reduction 'Bruker APEX 3'
_computing_molecular_graphics 'SCHAKAL99 (E. Keller 1999)'
_computing_publication_material 'PLATON (A. L. Spek 1980-2015)'
_computing_structure_refinement
;
SHELXL-2014/7 (Sheldrick, 2014)
SHELXLE (C. B. Huebschle 2016)'
;
_computing_structure_solution 'SHELXT  (Sheldrick, 2015)'
_diffrn_ambient_temperature 100(2)
_diffrn_measured_fraction_theta_full 0.988
_diffrn_measured_fraction_theta_max 0.983
_diffrn_measurement_device_type 'Bruker D8'
_diffrn_measurement_method 'phi / omega scans'
_diffrn_radiation_type CuK\a
_diffrn_radiation_wavelength 1.54178
_diffrn_reflns_av_R_equivalents 0.0290
_diffrn_reflns_av_unetI/netI 0.0288
_diffrn_reflns_Laue_measured_fraction_full 0.988
_diffrn_reflns_Laue_measured_fraction_max 0.983
_diffrn_reflns_limit_h_max 10
_diffrn_reflns_limit_h_min -10
_diffrn_reflns_limit_k_max 12
_diffrn_reflns_limit_k_min -12
_diffrn_reflns_limit_l_max 14
_diffrn_reflns_limit_l_min -13
_diffrn_reflns_number 13387
_diffrn_reflns_point_group_measured_fraction_full 0.988
_diffrn_reflns_point_group_measured_fraction_max 0.983
_diffrn_reflns_theta_full 67.679
_diffrn_reflns_theta_max 72.152
_diffrn_reflns_theta_min 3.940
_diffrn_source 'micro focus'
_exptl_absorpt_coefficient_mu 0.754
_exptl_absorpt_correction_T_max 0.7536
_exptl_absorpt_correction_T_min 0.6285
_exptl_absorpt_correction_type multi-scan
_exptl_absorpt_process_details 'Bruker SADABS'
_exptl_crystal_colour colourless
_exptl_crystal_density_diffrn 1.322
_exptl_crystal_description prism
_exptl_crystal_F_000 380
_exptl_crystal_size_max 0.200
_exptl_crystal_size_mid 0.070
_exptl_crystal_size_min 0.030
_refine_diff_density_max 0.292
_refine_diff_density_min -0.240
_refine_diff_density_rms 0.049
_refine_ls_extinction_method none
_refine_ls_goodness_of_fit_ref 1.106
_refine_ls_hydrogen_treatment mixed
_refine_ls_matrix_type full
_refine_ls_number_parameters 253
_refine_ls_number_reflns 3476
_refine_ls_number_restraints 0
_refine_ls_restrained_S_all 1.106
_refine_ls_R_factor_all 0.0476
_refine_ls_R_factor_gt 0.0440
_refine_ls_shift/su_max 0.000
_refine_ls_shift/su_mean 0.000
_refine_ls_structure_factor_coef Fsqd
_refine_ls_weighting_details 'w=1/[\s^2^(Fo^2^)+(0.0529P)^2^+0.6405P] where P=(Fo^2^+2Fc^2^)/3'
_refine_ls_weighting_scheme calc
_refine_ls_wR_factor_gt 0.1248
_refine_ls_wR_factor_ref 0.1273
_reflns_Friedel_coverage 0.000
_reflns_number_gt 3173
_reflns_number_total 3476
_reflns_threshold_expression 'I > 2\s(I)'
_cod_data_source_file c9cp02316j2.cif
_cod_data_source_block map343n_0ma_a
_cod_database_code 7233072
_shelx_shelxl_version_number 2014/7
_shelx_space_group_comment
;
The symmetry employed for this shelxl refinement is uniquely defined
by the following loop, which should always be used as a source of
symmetry information in preference to the above space-group names.
They are only intended as comments.
;
_shelx_estimated_absorpt_t_min 0.864
_shelx_estimated_absorpt_t_max 0.978

loop_
_space_group_symop_operation_xyz
'x, y, z'
'-x, -y, -z'

loop_
_atom_site_label
_atom_site_type_symbol
_atom_site_fract_x
_atom_site_fract_y
_atom_site_fract_z
_atom_site_U_iso_or_equiv
_atom_site_adp_type
_atom_site_occupancy
_atom_site_site_symmetry_order
_atom_site_calc_flag
_atom_site_refinement_flags_posn
_atom_site_refinement_flags_adp
O001 O 0.73267(14) 0.55134(13) 0.41944(9) 0.0185(3) Uani 1 1 d . .
H001 H 0.642(3) 0.533(3) 0.464(2) 0.049(7) Uiso 1 1 d . .
O002 O 0.52884(13) 0.42841(12) 0.38059(9) 0.0177(3) Uani 1 1 d . .
O003 O 0.64495(14) 0.42176(12) 0.18613(9) 0.0171(3) Uani 1 1 d . .
H003 H 0.569(3) 0.380(2) 0.1875(4) 0.026 Uiso 1 1 calc R U
O004 O 0.43569(14) 0.29330(13) 0.17955(10) 0.0207(3) Uani 1 1 d . .
N005 N 1.39454(16) 0.75473(15) 0.21571(11) 0.0168(3) Uani 1 1 d . .
N006 N -0.18057(17) 0.05559(15) 0.27216(12) 0.0190(3) Uani 1 1 d . .
C007 C 0.99909(18) 0.60356(16) 0.21827(13) 0.0135(3) Uani 1 1 d . .
C008 C 0.19484(18) 0.22533(16) 0.26519(14) 0.0145(3) Uani 1 1 d . .
C009 C 1.02175(19) 0.64018(17) 0.32201(13) 0.0160(3) Uani 1 1 d . .
H009 H 0.9473 0.6295 0.3951 0.019 Uiso 1 1 calc R U
C00A C 1.26359(18) 0.70876(16) 0.21516(13) 0.0130(3) Uani 1 1 d . .
C00B C 1.24255(19) 0.67153(16) 0.11028(13) 0.0149(3) Uani 1 1 d . .
H00B H 1.3172 0.6815 0.0372 0.018 Uiso 1 1 calc R U
C00C C -0.05762(19) 0.10835(16) 0.27062(14) 0.0151(3) Uani 1 1 d . .
C00D C 0.86890(18) 0.54626(16) 0.21585(13) 0.0137(3) Uani 1 1 d . .
H00D H 0.863(2) 0.5177(19) 0.1369(16) 0.012(4) Uiso 1 1 d . .
C00E C 0.74970(19) 0.52181(16) 0.30649(13) 0.0143(3) Uani 1 1 d . .
C00F C 0.63040(19) 0.45432(16) 0.29395(13) 0.0150(3) Uani 1 1 d . .
C00G C 1.11367(19) 0.62053(16) 0.11351(13) 0.0144(3) Uani 1 1 d . .
H00G H 1.1026 0.5961 0.0418 0.017 Uiso 1 1 calc R U
C00H C -0.04587(19) 0.15746(17) 0.37310(13) 0.0157(3) Uani 1 1 d . .
H00H H -0.1228 0.1500 0.4456 0.019 Uiso 1 1 calc R U
C00I C 0.07576(19) 0.21596(17) 0.36920(14) 0.0164(3) Uani 1 1 d . .
H00I H 0.0789 0.2507 0.4386 0.020 Uiso 1 1 calc R U
C00J C 0.1856(2) 0.17494(17) 0.16367(14) 0.0186(3) Uani 1 1 d . .
H00J H 0.2652 0.1802 0.0922 0.022 Uiso 1 1 calc R U
C00K C 1.1492(2) 0.69131(17) 0.32078(13) 0.0167(3) Uani 1 1 d . .
H00K H 1.1600 0.7152 0.3928 0.020 Uiso 1 1 calc R U
C00L C 1.4957(2) 0.78988(18) 0.10376(14) 0.0179(3) Uani 1 1 d . .
H00A H 1.5443 0.7060 0.0578 0.027 Uiso 1 1 calc R U
H00C H 1.5880 0.8133 0.1195 0.027 Uiso 1 1 calc R U
H00E H 1.4233 0.8741 0.0583 0.027 Uiso 1 1 calc R U
C00M C 0.0637(2) 0.11809(18) 0.16556(14) 0.0184(3) Uani 1 1 d . .
H00M H 0.0605 0.0847 0.0954 0.022 Uiso 1 1 calc R U
C00N C 0.32034(19) 0.28834(16) 0.26459(14) 0.0166(3) Uani 1 1 d . .
H00N H 0.318(2) 0.3260(19) 0.3405(16) 0.011(4) Uiso 1 1 d . .
C00O C 1.3922(2) 0.81684(17) 0.31933(14) 0.0181(3) Uani 1 1 d . .
H00F H 1.4942 0.8420 0.3069 0.027 Uiso 1 1 calc R U
H00L H 1.3906 0.7454 0.3900 0.027 Uiso 1 1 calc R U
H00O H 1.2902 0.9050 0.3310 0.027 Uiso 1 1 calc R U
C00P C -0.1917(2) 0.00674(19) 0.16543(15) 0.0220(4) Uani 1 1 d . .
H00P H -0.1974 0.0849 0.0993 0.033 Uiso 1 1 calc R U
H00Q H -0.2945 -0.0179 0.1803 0.033 Uiso 1 1 calc R U
H00R H -0.0908 -0.0797 0.1449 0.033 Uiso 1 1 calc R U
C00Q C -0.3000(2) 0.0409(2) 0.38102(15) 0.0237(4) Uani 1 1 d . .
H00S H -0.3768 -0.0016 0.3657 0.036 Uiso 1 1 calc R U
H00T H -0.3668 0.1372 0.4081 0.036 Uiso 1 1 calc R U
H00U H -0.2371 -0.0230 0.4427 0.036 Uiso 1 1 calc R U

loop_
_atom_site_aniso_label
_atom_site_aniso_U_11
_atom_site_aniso_U_22
_atom_site_aniso_U_33
_atom_site_aniso_U_23
_atom_site_aniso_U_13
_atom_site_aniso_U_12
O001 0.0189(6) 0.0300(6) 0.0117(5) -0.0045(4) 0.0011(4) -0.0155(5)
O002 0.0185(5) 0.0236(6) 0.0142(5) -0.0031(4) 0.0002(4) -0.0125(4)
O003 0.0175(5) 0.0233(6) 0.0144(5) -0.0066(4) 0.0010(4) -0.0116(5)
O004 0.0194(6) 0.0253(6) 0.0212(6) -0.0053(5) -0.0007(4) -0.0125(5)
N005 0.0178(6) 0.0235(7) 0.0137(6) -0.0042(5) 0.0010(5) -0.0136(5)
N006 0.0215(7) 0.0217(7) 0.0177(7) -0.0038(5) -0.0017(5) -0.0123(6)
C007 0.0134(7) 0.0128(7) 0.0142(7) -0.0023(6) -0.0010(5) -0.0050(6)
C008 0.0136(7) 0.0128(7) 0.0167(7) -0.0020(6) -0.0018(6) -0.0048(6)
C009 0.0164(7) 0.0214(8) 0.0120(7) -0.0041(6) 0.0015(6) -0.0101(6)
C00A 0.0124(7) 0.0136(7) 0.0144(7) -0.0019(6) -0.0008(5) -0.0069(6)
C00B 0.0164(7) 0.0174(7) 0.0108(7) -0.0010(6) 0.0004(5) -0.0080(6)
C00C 0.0156(7) 0.0117(7) 0.0174(8) -0.0009(6) -0.0030(6) -0.0048(6)
C00D 0.0137(7) 0.0147(7) 0.0137(7) -0.0036(6) -0.0023(6) -0.0054(6)
C00E 0.0155(7) 0.0150(7) 0.0127(7) -0.0034(6) -0.0026(5) -0.0050(6)
C00F 0.0142(7) 0.0147(7) 0.0159(7) -0.0034(6) -0.0023(6) -0.0045(6)
C00G 0.0170(7) 0.0161(7) 0.0114(7) -0.0035(6) -0.0026(6) -0.0065(6)
C00H 0.0168(7) 0.0175(7) 0.0126(7) -0.0021(6) 0.0002(6) -0.0074(6)
C00I 0.0183(7) 0.0165(7) 0.0151(7) -0.0058(6) -0.0025(6) -0.0055(6)
C00J 0.0196(8) 0.0209(8) 0.0159(7) -0.0037(6) 0.0009(6) -0.0097(6)
C00K 0.0195(8) 0.0227(8) 0.0119(7) -0.0058(6) 0.0001(6) -0.0117(6)
C00L 0.0185(7) 0.0253(8) 0.0141(7) -0.0001(6) -0.0005(6) -0.0146(6)
C00M 0.0234(8) 0.0219(8) 0.0135(7) -0.0051(6) -0.0018(6) -0.0113(6)
C00N 0.0157(7) 0.0145(7) 0.0195(8) -0.0028(6) -0.0030(6) -0.0050(6)
C00O 0.0196(7) 0.0215(8) 0.0187(8) -0.0053(6) -0.0019(6) -0.0130(6)
C00P 0.0252(8) 0.0248(8) 0.0227(8) -0.0058(7) -0.0059(7) -0.0138(7)
C00Q 0.0240(8) 0.0311(9) 0.0222(9) -0.0030(7) -0.0017(7) -0.0180(7)

loop_
_atom_type_symbol
_atom_type_description
_atom_type_scat_dispersion_real
_atom_type_scat_dispersion_imag
_atom_type_scat_source
C C 0.0181 0.0091 'International Tables Vol C Tables 4.2.6.8 and 6.1.1.4'
H H 0.0000 0.0000 'International Tables Vol C Tables 4.2.6.8 and 6.1.1.4'
N N 0.0311 0.0180 'International Tables Vol C Tables 4.2.6.8 and 6.1.1.4'
O O 0.0492 0.0322 'International Tables Vol C Tables 4.2.6.8 and 6.1.1.4'

loop_
_geom_angle_atom_site_label_1
_geom_angle_atom_site_label_2
_geom_angle_atom_site_label_3
_geom_angle
C00E O001 H001 108.3(17)
C00F O003 H003 109.5
C00A N005 C00L 119.51(13)
C00A N005 C00O 119.26(12)
C00L N005 C00O 117.61(12)
C00C N006 C00Q 120.98(14)
C00C N006 C00P 120.66(13)
C00Q N006 C00P 118.32(13)
C00G C007 C009 116.42(13)
C00G C007 C00D 119.80(14)
C009 C007 C00D 123.75(13)
C00I C008 C00J 117.98(14)
C00I C008 C00N 119.81(14)
C00J C008 C00N 122.20(14)
C00K C009 C007 121.86(14)
C00K C009 H009 119.1
C007 C009 H009 119.1
N005 C00A C00K 121.05(13)
N005 C00A C00B 121.76(13)
C00K C00A C00B 117.15(13)
C00G C00B C00A 120.40(13)
C00G C00B H00B 119.8
C00A C00B H00B 119.8
N006 C00C C00H 121.40(14)
N006 C00C C00M 121.33(14)
C00H C00C C00M 117.26(14)
C00E C00D C007 128.28(14)
C00E C00D H00D 112.1(10)
C007 C00D H00D 119.6(10)
C00D C00E O001 122.84(13)
C00D C00E C00F 123.06(14)
O001 C00E C00F 114.05(13)
O002 C00F O003 123.56(14)
O002 C00F C00E 120.57(14)
O003 C00F C00E 115.85(13)
C00B C00G C007 122.67(14)
C00B C00G H00G 118.7
C007 C00G H00G 118.7
C00I C00H C00C 120.85(14)
C00I C00H H00H 119.6
C00C C00H H00H 119.6
C00H C00I C008 121.51(14)
C00H C00I H00I 119.2
C008 C00I H00I 119.2
C00M C00J C008 121.26(14)
C00M C00J H00J 119.4
C008 C00J H00J 119.4
C009 C00K C00A 121.49(14)
C009 C00K H00K 119.3
C00A C00K H00K 119.3
N005 C00L H00A 109.5
N005 C00L H00C 109.5
H00A C00L H00C 109.5
N005 C00L H00E 109.5
H00A C00L H00E 109.5
H00C C00L H00E 109.5
C00J C00M C00C 121.11(15)
C00J C00M H00M 119.4
C00C C00M H00M 119.4
O004 C00N C008 124.19(15)
O004 C00N H00N 117.2(10)
C008 C00N H00N 118.5(10)
N005 C00O H00F 109.5
N005 C00O H00L 109.5
H00F C00O H00L 109.5
N005 C00O H00O 109.5
H00F C00O H00O 109.5
H00L C00O H00O 109.5
N006 C00P H00P 109.5
N006 C00P H00Q 109.5
H00P C00P H00Q 109.5
N006 C00P H00R 109.5
H00P C00P H00R 109.5
H00Q C00P H00R 109.5
N006 C00Q H00S 109.5
N006 C00Q H00T 109.5
H00S C00Q H00T 109.5
N006 C00Q H00U 109.5
H00S C00Q H00U 109.5
H00T C00Q H00U 109.5

loop_
_geom_bond_atom_site_label_1
_geom_bond_atom_site_label_2
_geom_bond_distance
O001 C00E 1.3640(18)
O001 H001 0.89(3)
O002 C00F 1.2257(18)
O003 C00F 1.3218(19)
O003 H003 0.90(2)
O004 C00N 1.2327(19)
N005 C00A 1.3807(18)
N005 C00L 1.4476(18)
N005 C00O 1.453(2)
N006 C00C 1.355(2)
N006 C00Q 1.452(2)
N006 C00P 1.457(2)
C007 C00G 1.401(2)
C007 C009 1.405(2)
C007 C00D 1.457(2)
C008 C00I 1.401(2)
C008 C00J 1.402(2)
C008 C00N 1.451(2)
C009 C00K 1.381(2)
C009 H009 0.9500
C00A C00K 1.408(2)
C00A C00B 1.414(2)
C00B C00G 1.386(2)
C00B H00B 0.9500
C00C C00H 1.414(2)
C00C C00M 1.421(2)
C00D C00E 1.344(2)
C00D H00D 1.033(18)
C00E C00F 1.482(2)
C00G H00G 0.9500
C00H C00I 1.378(2)
C00H H00H 0.9500
C00I H00I 0.9500
C00J C00M 1.374(2)
C00J H00J 0.9500
C00K H00K 0.9500
C00L H00A 0.9800
C00L H00C 0.9800
C00L H00E 0.9800
C00M H00M 0.9500
C00N H00N 1.020(18)
C00O H00F 0.9800
C00O H00L 0.9800
C00O H00O 0.9800
C00P H00P 0.9800
C00P H00Q 0.9800
C00P H00R 0.9800
C00Q H00S 0.9800
C00Q H00T 0.9800
C00Q H00U 0.9800

loop_
_geom_torsion_atom_site_label_1
_geom_torsion_atom_site_label_2
_geom_torsion_atom_site_label_3
_geom_torsion_atom_site_label_4
_geom_torsion
C00G C007 C009 C00K 0.5(2)
C00D C007 C009 C00K 178.60(14)
C00L N005 C00A C00K -171.93(14)
C00O N005 C00A C00K -13.9(2)
C00L N005 C00A C00B 10.7(2)
C00O N005 C00A C00B 168.75(14)
N005 C00A C00B C00G 177.58(14)
C00K C00A C00B C00G 0.1(2)
C00Q N006 C00C C00H -3.0(2)
C00P N006 C00C C00H 179.42(14)
C00Q N006 C00C C00M 177.66(14)
C00P N006 C00C C00M 0.1(2)
C00G C007 C00D C00E 179.60(14)
C009 C007 C00D C00E 1.6(3)
C007 C00D C00E O001 1.0(2)
C007 C00D C00E C00F -176.14(14)
C00D C00E C00F O002 176.77(14)
O001 C00E C00F O002 -0.6(2)
C00D C00E C00F O003 -1.5(2)
O001 C00E C00F O003 -178.89(12)
C00A C00B C00G C007 0.1(2)
C009 C007 C00G C00B -0.5(2)
C00D C007 C00G C00B -178.63(14)
N006 C00C C00H C00I -177.55(14)
C00M C00C C00H C00I 1.8(2)
C00C C00H C00I C008 -1.8(2)
C00J C008 C00I C00H 0.8(2)
C00N C008 C00I C00H 179.69(14)
C00I C008 C00J C00M 0.1(2)
C00N C008 C00J C00M -178.78(14)
C007 C009 C00K C00A -0.3(2)
N005 C00A C00K C009 -177.54(14)
C00B C00A C00K C009 -0.1(2)
C008 C00J C00M C00C 0.0(2)
N006 C00C C00M C00J 178.42(15)
C00H C00C C00M C00J -0.9(2)
C00I C008 C00N O004 175.64(14)
C00J C008 C00N O004 -5.6(2)
